data_1567045
loop_
_publ_author_name
'Xu, Zhen'
'Hean, Duane'
'Yuan, Jennifer'
'Wolf, Michael O.'

_publ_section_title
;
 Control of photoluminescence quantum yield and long-lived triplet
 emission lifetime in organic alloys
;
_journal_name_full 'Chemical Science'
_journal_paper_doi 10.1039/D2SC01922A
_journal_year 2022
_chemical_formula_moiety 'C19.813 H14.438 Br0.187 N O'
_chemical_formula_sum 'C19.81 H14.44 Br0.19 N O'
_chemical_formula_weight 297.49
_space_group_crystal_system monoclinic
_space_group_IT_number 14
_space_group_name_Hall '-P 2yn'
_space_group_name_H-M_alt 'P 1 21/n 1'
_atom_sites_solution_hydrogens geom
_atom_sites_solution_primary dual
_audit_creation_date 2021-01-14
_audit_creation_method
;
Olex2 1.3
(compiled 2020.11.12 svn.r5f609507 for OlexSys, GUI svn.r6226)
;
_audit_update_record
;
2021-10-17 deposited with the CCDC.	2022-05-17 downloaded from the CCDC.
;
_cell_angle_alpha 90
_cell_angle_beta 94.846(2)
_cell_angle_gamma 90
_cell_formula_units_Z 4
_cell_length_a 11.6030(8)
_cell_length_b 10.0711(6)
_cell_length_c 12.3038(8)
_cell_measurement_reflns_used 9936
_cell_measurement_temperature 100.15
_cell_measurement_theta_max 30.51
_cell_measurement_theta_min 2.32
_cell_volume 1432.62(16)
_computing_cell_refinement 'SAINT V8.40A (Bruker, 2019)'
_computing_data_reduction 'SAINT V8.40A (Bruker, 2019)'
_computing_molecular_graphics 'Olex2 1.3 (Dolomanov et al., 2009)'
_computing_publication_material 'Olex2 1.3 (Dolomanov et al., 2009)'
_computing_structure_refinement 'SHELXL 2017/1 (Sheldrick, 2015)'
_computing_structure_solution 'SHELXT 2014/5 (Sheldrick, 2014)'
_diffrn_ambient_temperature 100.15
_diffrn_measured_fraction_theta_full 1.000
_diffrn_measured_fraction_theta_max 0.998
_diffrn_measurement_device_type 'Bruker APEX-II CCD'
_diffrn_measurement_method '\f and \w scans'
_diffrn_radiation_type MoK\a
_diffrn_radiation_wavelength 0.71073
_diffrn_reflns_av_R_equivalents 0.0336
_diffrn_reflns_av_unetI/netI 0.0270
_diffrn_reflns_Laue_measured_fraction_full 1.000
_diffrn_reflns_Laue_measured_fraction_max 0.998
_diffrn_reflns_limit_h_max 16
_diffrn_reflns_limit_h_min -16
_diffrn_reflns_limit_k_max 13
_diffrn_reflns_limit_k_min -14
_diffrn_reflns_limit_l_max 17
_diffrn_reflns_limit_l_min -17
_diffrn_reflns_number 25717
_diffrn_reflns_point_group_measured_fraction_full 1.000
_diffrn_reflns_point_group_measured_fraction_max 0.998
_diffrn_reflns_theta_full 25.242
_diffrn_reflns_theta_max 30.567
_diffrn_reflns_theta_min 2.317
_diffrn_source_current 30.0
_diffrn_source_power 1.35
_diffrn_source_voltage 45.0
_diffrn_standards_number 0
_exptl_absorpt_coefficient_mu 0.604
_exptl_absorpt_correction_T_max 0.7461
_exptl_absorpt_correction_T_min 0.6030
_exptl_absorpt_correction_type multi-scan
_exptl_absorpt_process_details
;
SADABS-2016/2 (Bruker,2016/2) was used for absorption correction.
wR2(int) was 0.0925 before and 0.0524 after correction.
The Ratio of minimum to maximum transmission is 0.8082.
The \l/2 correction factor is Not present.
;
_exptl_crystal_colour colourless
_exptl_crystal_colour_primary colourless
_exptl_crystal_density_diffrn 1.379
_exptl_crystal_description prism
_exptl_crystal_F_000 620
_exptl_crystal_size_max 0.387
_exptl_crystal_size_mid 0.345
_exptl_crystal_size_min 0.312
_refine_diff_density_max 0.424
_refine_diff_density_min -0.235
_refine_diff_density_rms 0.051
_refine_ls_extinction_method none
_refine_ls_goodness_of_fit_ref 1.041
_refine_ls_hydrogen_treatment constr
_refine_ls_matrix_type full
_refine_ls_number_parameters 210
_refine_ls_number_reflns 4386
_refine_ls_number_restraints 0
_refine_ls_restrained_S_all 1.041
_refine_ls_R_factor_all 0.0448
_refine_ls_R_factor_gt 0.0367
_refine_ls_shift/su_max 0.001
_refine_ls_shift/su_mean 0.000
_refine_ls_structure_factor_coef Fsqd
_refine_ls_weighting_details 'w=1/[\s^2^(Fo^2^)+(0.0554P)^2^+0.3695P] where P=(Fo^2^+2Fc^2^)/3'
_refine_ls_weighting_scheme calc
_refine_ls_wR_factor_gt 0.0980
_refine_ls_wR_factor_ref 0.1020
_reflns_Friedel_coverage 0.000
_reflns_number_gt 3739
_reflns_number_total 4386
_reflns_threshold_expression 'I > 2\s(I)'
_cod_data_source_file d2sc01922a2.cif
_cod_data_source_block mw414_a
_cod_database_code 1567045
_shelx_shelxl_version_number 2017/1
_shelx_space_group_comment
;
The symmetry employed for this shelxl refinement is uniquely defined
by the following loop, which should always be used as a source of
symmetry information in preference to the above space-group names.
They are only intended as comments.
;
_shelx_estimated_absorpt_t_max 0.834
_shelx_estimated_absorpt_t_min 0.800
_olex2_refinement_description
;
1. Fixed Uiso
 At 1.2 times of:
  All C(H) groups
 At 1.5 times of:
  All C(H,H,H) groups
2. Others
 Sof(Br1)=1-FVAR(1)
 Sof(C1)=Sof(H1A)=Sof(H1B)=Sof(H1C)=FVAR(1)
3.a Aromatic/amide H refined with riding coordinates:
 C3(H3), C4(H4), C6(H6), C7(H7), C10(H10), C11(H11), C12(H12), C13(H13),
 C16(H16), C17(H17), C18(H18), C19(H19)
3.b Idealised Me refined as rotating group:
 C1(H1A,H1B,H1C)
;
_olex2_submission_special_instructions 'No special instructions were received'

loop_
_space_group_symop_operation_xyz
'x, y, z'
'-x+1/2, y+1/2, -z+1/2'
'-x, -y, -z'
'x-1/2, -y-1/2, z-1/2'

loop_
_atom_site_label
_atom_site_type_symbol
_atom_site_fract_x
_atom_site_fract_y
_atom_site_fract_z
_atom_site_U_iso_or_equiv
_atom_site_adp_type
_atom_site_occupancy
_atom_site_site_symmetry_order
_atom_site_calc_flag
_atom_site_refinement_flags_posn
_atom_site_refinement_flags_adp
_atom_site_refinement_flags_occupancy
_atom_site_disorder_assembly
_atom_site_disorder_group
O1 O 0.60339(7) 0.13891(8) 0.78408(6) 0.02308(18) Uani 1 1 d . . . . .
N1 N 0.65906(7) 0.19892(8) 0.61805(6) 0.01325(16) Uani 1 1 d . . . . .
C2 C 0.48468(8) 0.61559(10) 0.78259(8) 0.01551(18) Uani 1 1 d . . . . .
C3 C 0.54474(8) 0.54084(10) 0.86440(8) 0.01673(19) Uani 1 1 d . . . . .
H3 H 0.557092 0.576109 0.936049 0.020 Uiso 1 1 calc R U . . .
C4 C 0.58669(8) 0.41528(10) 0.84217(8) 0.01582(19) Uani 1 1 d . . . . .
H4 H 0.625473 0.364278 0.899032 0.019 Uiso 1 1 calc R U . . .
C5 C 0.57197(8) 0.36398(9) 0.73655(7) 0.01318(17) Uani 1 1 d . . . . .
C6 C 0.51008(8) 0.43721(10) 0.65452(7) 0.01415(18) Uani 1 1 d . . . . .
H6 H 0.498498 0.402220 0.582723 0.017 Uiso 1 1 calc R U . . .
C7 C 0.46545(8) 0.56121(10) 0.67788(8) 0.01547(18) Uani 1 1 d . . . . .
H7 H 0.421573 0.609381 0.622355 0.019 Uiso 1 1 calc R U . . .
C8 C 0.61329(8) 0.22668(10) 0.71748(8) 0.01442(18) Uani 1 1 d . . . . .
C9 C 0.65615(8) 0.07135(9) 0.56950(8) 0.01356(18) Uani 1 1 d . . . . .
C10 C 0.60954(8) -0.04685(10) 0.60486(8) 0.01746(19) Uani 1 1 d . . . . .
H10 H 0.574239 -0.051600 0.671661 0.021 Uiso 1 1 calc R U . . .
C11 C 0.61681(9) -0.15769(10) 0.53835(9) 0.0203(2) Uani 1 1 d . . . . .
H11 H 0.586406 -0.239887 0.560805 0.024 Uiso 1 1 calc R U . . .
C12 C 0.66774(9) -0.15156(11) 0.43912(9) 0.0203(2) Uani 1 1 d . . . . .
H12 H 0.670619 -0.228955 0.395289 0.024 Uiso 1 1 calc R U . . .
C13 C 0.71402(8) -0.03326(10) 0.40435(8) 0.01716(19) Uani 1 1 d . . . . .
H13 H 0.748371 -0.028710 0.337043 0.021 Uiso 1 1 calc R U . . .
C14 C 0.70890(8) 0.07892(10) 0.47065(8) 0.01372(18) Uani 1 1 d . . . . .
C15 C 0.75242(8) 0.21307(9) 0.46131(7) 0.01309(17) Uani 1 1 d . . . . .
C16 C 0.82099(8) 0.27235(10) 0.38674(8) 0.01636(19) Uani 1 1 d . . . . .
H16 H 0.841903 0.224595 0.324792 0.020 Uiso 1 1 calc R U . . .
C17 C 0.85801(8) 0.40222(11) 0.40477(8) 0.0184(2) Uani 1 1 d . . . . .
H17 H 0.903502 0.444343 0.354121 0.022 Uiso 1 1 calc R U . . .
C18 C 0.82860(8) 0.47150(10) 0.49733(8) 0.01774(19) Uani 1 1 d . . . . .
H18 H 0.855382 0.559971 0.508638 0.021 Uiso 1 1 calc R U . . .
C19 C 0.76108(8) 0.41401(10) 0.57322(8) 0.01523(18) Uani 1 1 d . . . . .
H19 H 0.742439 0.461138 0.636288 0.018 Uiso 1 1 calc R U . . .
C20 C 0.72200(8) 0.28480(9) 0.55303(7) 0.01280(17) Uani 1 1 d . . . . .
C1 C 0.4418(6) 0.7571(6) 0.8088(6) 0.0254(14) Uani 0.8125(9) 1 d . . P A 1
H1A H 0.406718 0.798480 0.741845 0.038 Uiso 0.8125(9) 1 calc R U P A 1
H1B H 0.507337 0.810981 0.838594 0.038 Uiso 0.8125(9) 1 calc R U P A 1
H1C H 0.384161 0.751263 0.862419 0.038 Uiso 0.8125(9) 1 calc R U P A 1
Br1 Br 0.4310(3) 0.7782(3) 0.8135(2) 0.0184(3) Uani 0.1875(9) 1 d . . P A 2

loop_
_atom_site_aniso_label
_atom_site_aniso_U_11
_atom_site_aniso_U_22
_atom_site_aniso_U_33
_atom_site_aniso_U_23
_atom_site_aniso_U_13
_atom_site_aniso_U_12
O1 0.0319(4) 0.0198(4) 0.0188(4) 0.0067(3) 0.0094(3) 0.0051(3)
N1 0.0136(3) 0.0132(4) 0.0134(3) 0.0007(3) 0.0038(3) 0.0000(3)
C2 0.0115(4) 0.0168(4) 0.0186(4) -0.0021(3) 0.0031(3) -0.0022(3)
C3 0.0142(4) 0.0219(5) 0.0140(4) -0.0039(3) 0.0009(3) -0.0014(3)
C4 0.0134(4) 0.0209(5) 0.0130(4) 0.0011(3) 0.0004(3) 0.0004(3)
C5 0.0117(4) 0.0147(4) 0.0135(4) 0.0007(3) 0.0029(3) -0.0002(3)
C6 0.0134(4) 0.0169(4) 0.0121(4) -0.0001(3) 0.0010(3) -0.0003(3)
C7 0.0139(4) 0.0170(4) 0.0154(4) 0.0012(3) 0.0010(3) 0.0011(3)
C8 0.0129(4) 0.0173(4) 0.0133(4) 0.0016(3) 0.0027(3) 0.0015(3)
C9 0.0107(4) 0.0146(4) 0.0154(4) 0.0002(3) 0.0009(3) 0.0010(3)
C10 0.0147(4) 0.0172(5) 0.0207(5) 0.0015(4) 0.0026(3) -0.0018(3)
C11 0.0173(4) 0.0154(5) 0.0284(5) -0.0005(4) 0.0023(4) -0.0034(3)
C12 0.0174(4) 0.0170(5) 0.0264(5) -0.0055(4) 0.0012(4) -0.0014(4)
C13 0.0144(4) 0.0185(5) 0.0185(4) -0.0028(3) 0.0009(3) 0.0011(3)
C14 0.0106(4) 0.0158(4) 0.0147(4) 0.0002(3) 0.0007(3) 0.0014(3)
C15 0.0108(4) 0.0152(4) 0.0133(4) 0.0010(3) 0.0007(3) 0.0011(3)
C16 0.0141(4) 0.0208(5) 0.0146(4) 0.0014(3) 0.0036(3) 0.0010(3)
C17 0.0165(4) 0.0218(5) 0.0177(4) 0.0040(4) 0.0052(3) -0.0020(4)
C18 0.0170(4) 0.0173(5) 0.0191(4) 0.0014(3) 0.0028(3) -0.0036(3)
C19 0.0147(4) 0.0159(4) 0.0152(4) 0.0001(3) 0.0020(3) -0.0014(3)
C20 0.0105(4) 0.0157(4) 0.0123(4) 0.0017(3) 0.0017(3) 0.0002(3)
C1 0.0190(14) 0.028(3) 0.0292(15) -0.0043(14) 0.0028(9) -0.0043(15)
Br1 0.0207(6) 0.0141(6) 0.0209(5) -0.0001(4) 0.0048(4) -0.0012(4)

loop_
_atom_type_symbol
_atom_type_description
_atom_type_scat_dispersion_real
_atom_type_scat_dispersion_imag
_atom_type_scat_source
C C 0.0033 0.0016 'International Tables Vol C Tables 4.2.6.8 and 6.1.1.4'
H H 0.0000 0.0000 'International Tables Vol C Tables 4.2.6.8 and 6.1.1.4'
Br Br -0.2901 2.4595 'International Tables Vol C Tables 4.2.6.8 and 6.1.1.4'
N N 0.0061 0.0033 'International Tables Vol C Tables 4.2.6.8 and 6.1.1.4'
O O 0.0106 0.0060 'International Tables Vol C Tables 4.2.6.8 and 6.1.1.4'

loop_
_geom_angle_atom_site_label_1
_geom_angle_atom_site_label_2
_geom_angle_atom_site_label_3
_geom_angle
_geom_angle_site_symmetry_1
_geom_angle_site_symmetry_3
_geom_angle_publ_flag
C8 N1 C9 123.47(8) . . ?
C8 N1 C20 128.32(8) . . ?
C9 N1 C20 108.05(7) . . ?
C3 C2 C7 118.93(9) . . ?
C3 C2 C1 119.7(3) . . ?
C3 C2 Br1 119.86(12) . . ?
C7 C2 C1 121.4(3) . . ?
C7 C2 Br1 121.20(12) . . ?
C2 C3 H3 119.6 . . ?
C4 C3 C2 120.70(9) . . ?
C4 C3 H3 119.6 . . ?
C3 C4 H4 119.9 . . ?
C3 C4 C5 120.16(9) . . ?
C5 C4 H4 119.9 . . ?
C4 C5 C6 119.47(9) . . ?
C4 C5 C8 118.35(8) . . ?
C6 C5 C8 121.92(8) . . ?
C5 C6 H6 119.9 . . ?
C7 C6 C5 120.11(9) . . ?
C7 C6 H6 119.9 . . ?
C2 C7 H7 119.7 . . ?
C6 C7 C2 120.53(9) . . ?
C6 C7 H7 119.7 . . ?
O1 C8 N1 120.44(9) . . ?
O1 C8 C5 121.23(8) . . ?
N1 C8 C5 118.26(8) . . ?
C10 C9 N1 129.79(9) . . ?
C10 C9 C14 121.63(9) . . ?
C14 C9 N1 108.56(8) . . ?
C9 C10 H10 121.4 . . ?
C11 C10 C9 117.25(9) . . ?
C11 C10 H10 121.4 . . ?
C10 C11 H11 119.1 . . ?
C10 C11 C12 121.87(10) . . ?
C12 C11 H11 119.1 . . ?
C11 C12 H12 119.7 . . ?
C13 C12 C11 120.55(10) . . ?
C13 C12 H12 119.7 . . ?
C12 C13 H13 120.8 . . ?
C12 C13 C14 118.48(9) . . ?
C14 C13 H13 120.8 . . ?
C9 C14 C15 107.36(8) . . ?
C13 C14 C9 120.20(9) . . ?
C13 C14 C15 132.41(9) . . ?
C16 C15 C14 132.15(9) . . ?
C16 C15 C20 120.09(9) . . ?
C20 C15 C14 107.55(8) . . ?
C15 C16 H16 120.6 . . ?
C17 C16 C15 118.88(9) . . ?
C17 C16 H16 120.6 . . ?
C16 C17 H17 119.8 . . ?
C16 C17 C18 120.34(9) . . ?
C18 C17 H17 119.8 . . ?
C17 C18 H18 119.1 . . ?
C19 C18 C17 121.76(9) . . ?
C19 C18 H18 119.1 . . ?
C18 C19 H19 121.3 . . ?
C20 C19 C18 117.46(9) . . ?
C20 C19 H19 121.3 . . ?
C15 C20 N1 108.30(8) . . ?
C19 C20 N1 130.01(8) . . ?
C19 C20 C15 121.44(8) . . ?
C2 C1 H1A 109.5 . . ?
C2 C1 H1B 109.5 . . ?
C2 C1 H1C 109.5 . . ?
H1A C1 H1B 109.5 . . ?
H1A C1 H1C 109.5 . . ?
H1B C1 H1C 109.5 . . ?

loop_
_geom_bond_atom_site_label_1
_geom_bond_atom_site_label_2
_geom_bond_distance
_geom_bond_site_symmetry_2
_geom_bond_publ_flag
O1 C8 1.2173(12) . ?
N1 C8 1.4025(11) . ?
N1 C9 1.4160(12) . ?
N1 C20 1.4213(11) . ?
C2 C3 1.3954(14) . ?
C2 C7 1.4003(13) . ?
C2 C1 1.553(6) . ?
C2 Br1 1.804(3) . ?
C3 H3 0.9500 . ?
C3 C4 1.3904(14) . ?
C4 H4 0.9500 . ?
C4 C5 1.3955(13) . ?
C5 C6 1.3984(13) . ?
C5 C8 1.4886(13) . ?
C6 H6 0.9500 . ?
C6 C7 1.3913(13) . ?
C7 H7 0.9500 . ?
C9 C10 1.3923(13) . ?
C9 C14 1.4091(13) . ?
C10 H10 0.9500 . ?
C10 C11 1.3908(15) . ?
C11 H11 0.9500 . ?
C11 C12 1.4020(15) . ?
C12 H12 0.9500 . ?
C12 C13 1.3891(15) . ?
C13 H13 0.9500 . ?
C13 C14 1.3977(13) . ?
C14 C15 1.4503(13) . ?
C15 C16 1.3980(13) . ?
C15 C20 1.4097(13) . ?
C16 H16 0.9500 . ?
C16 C17 1.3886(15) . ?
C17 H17 0.9500 . ?
C17 C18 1.4021(14) . ?
C18 H18 0.9500 . ?
C18 C19 1.3945(13) . ?
C19 H19 0.9500 . ?
C19 C20 1.3934(13) . ?
C1 H1A 0.9800 . ?
C1 H1B 0.9800 . ?
C1 H1C 0.9800 . ?

loop_
_geom_torsion_atom_site_label_1
_geom_torsion_atom_site_label_2
_geom_torsion_atom_site_label_3
_geom_torsion_atom_site_label_4
_geom_torsion
_geom_torsion_site_symmetry_1
_geom_torsion_site_symmetry_2
_geom_torsion_site_symmetry_3
_geom_torsion_site_symmetry_4
_geom_torsion_publ_flag
N1 C9 C10 C11 178.43(9) . . . . ?
N1 C9 C14 C13 -177.90(8) . . . . ?
N1 C9 C14 C15 3.76(10) . . . . ?
C2 C3 C4 C5 1.84(14) . . . . ?
C3 C2 C7 C6 -2.93(14) . . . . ?
C3 C4 C5 C6 -2.96(14) . . . . ?
C3 C4 C5 C8 -177.15(8) . . . . ?
C4 C5 C6 C7 1.14(14) . . . . ?
C4 C5 C8 O1 37.97(13) . . . . ?
C4 C5 C8 N1 -145.10(9) . . . . ?
C5 C6 C7 C2 1.82(14) . . . . ?
C6 C5 C8 O1 -136.07(10) . . . . ?
C6 C5 C8 N1 40.85(12) . . . . ?
C7 C2 C3 C4 1.11(14) . . . . ?
C8 N1 C9 C10 1.02(15) . . . . ?
C8 N1 C9 C14 179.77(8) . . . . ?
C8 N1 C20 C15 178.86(9) . . . . ?
C8 N1 C20 C19 4.68(16) . . . . ?
C8 C5 C6 C7 175.12(8) . . . . ?
C9 N1 C8 O1 24.47(14) . . . . ?
C9 N1 C8 C5 -152.48(9) . . . . ?
C9 N1 C20 C15 3.25(10) . . . . ?
C9 N1 C20 C19 -170.92(9) . . . . ?
C9 C10 C11 C12 -0.61(15) . . . . ?
C9 C14 C15 C16 172.85(10) . . . . ?
C9 C14 C15 C20 -1.74(10) . . . . ?
C10 C9 C14 C13 0.98(14) . . . . ?
C10 C9 C14 C15 -177.37(8) . . . . ?
C10 C11 C12 C13 0.61(16) . . . . ?
C11 C12 C13 C14 0.20(15) . . . . ?
C12 C13 C14 C9 -0.97(14) . . . . ?
C12 C13 C14 C15 176.89(10) . . . . ?
C13 C14 C15 C16 -5.21(18) . . . . ?
C13 C14 C15 C20 -179.80(10) . . . . ?
C14 C9 C10 C11 -0.17(14) . . . . ?
C14 C15 C16 C17 -174.11(10) . . . . ?
C14 C15 C20 N1 -0.93(10) . . . . ?
C14 C15 C20 C19 173.84(8) . . . . ?
C15 C16 C17 C18 1.12(15) . . . . ?
C16 C15 C20 N1 -176.30(8) . . . . ?
C16 C15 C20 C19 -1.53(14) . . . . ?
C16 C17 C18 C19 -0.63(15) . . . . ?
C17 C18 C19 C20 -0.92(15) . . . . ?
C18 C19 C20 N1 175.50(9) . . . . ?
C18 C19 C20 C15 1.98(14) . . . . ?
C20 N1 C8 O1 -150.51(10) . . . . ?
C20 N1 C8 C5 32.53(13) . . . . ?
C20 N1 C9 C10 176.88(9) . . . . ?
C20 N1 C9 C14 -4.37(10) . . . . ?
C20 C15 C16 C17 -0.07(14) . . . . ?
C1 C2 C3 C4 -178.3(3) . . . . ?
C1 C2 C7 C6 176.4(3) . . . . ?
Br1 C2 C3 C4 179.96(13) . . . . ?
Br1 C2 C7 C6 178.24(13) . . . . ?
